data_1552967
loop_
_publ_author_name
'Black, Hayden T.'
'Lin, Huaping'
'B\'elanger-Gari\'epy, Francine'
'Perepichka, Dmitrii F.'

_publ_section_title
;
 Supramolecular control of organic p/n-heterojunctions by complementary
 hydrogen bonding.
;
_journal_name_full 'Faraday discussions'
_journal_page_first 297
_journal_page_last 312
_journal_paper_doi 10.1039/c4fd00133h
_journal_volume 174
_journal_year 2014
_chemical_formula_moiety 'C22 H22 N2 O4, C17 H11 N3 O2'
_chemical_formula_sum 'C39 H33 N5 O6'
_chemical_formula_weight 667.70
_space_group_crystal_system monoclinic
_space_group_IT_number 14
_space_group_name_Hall '-P 2ybc'
_space_group_name_H-M_alt 'P 1 21/c 1'
_atom_sites_solution_hydrogens geom
_atom_sites_solution_primary direct
_audit_creation_date 2014-01-30
_audit_creation_method
;
Olex2 1.2
(compiled 2013.12.10 svn.r2850 for OlexSys, GUI svn.r4736)
;
_cell_angle_alpha 90
_cell_angle_beta 106.0462(4)
_cell_angle_gamma 90
_cell_formula_units_Z 8
_cell_length_a 21.99561(18)
_cell_length_b 9.37580(8)
_cell_length_c 31.7046(2)
_cell_measurement_reflns_used 9919
_cell_measurement_temperature 100
_cell_measurement_theta_max 71.493
_cell_measurement_theta_min 2.901
_cell_volume 6283.59(9)
_computing_cell_refinement
;
SAINT (2013) V8.34A; Integration Software for Single Crystal Data.
Bruker AXS Inc., Madison, WI 53719-1173.
;
_computing_data_collection
;
APEX 2 (2013) Bruker AXS Inc., Madison, WI 53719-1173.
;
_computing_data_reduction
'SAINT (2013) V8.34A; Integration Software for Single Crystal Data. Bruker AXS Inc., Madison, WI 53719-1173.'
_computing_molecular_graphics 'Olex2 (Dolomanov et al., 2009)'
_computing_publication_material 'Olex2 (Dolomanov et al., 2009)'
_computing_structure_refinement 'XL (Sheldrick, 2008)'
_computing_structure_solution 'XT (Sheldrick, 2008)'
_diffrn_ambient_temperature 100
_diffrn_detector 'CCD area detector'
_diffrn_detector_area_resol_mean 8.3
_diffrn_detector_type 'Bruker APEX2 CCD'
_diffrn_measured_fraction_theta_full 0.994
_diffrn_measured_fraction_theta_max 0.988
_diffrn_measurement_device 'three-circle diffractometer'
_diffrn_measurement_device_type 'Bruker Smart APEX'
_diffrn_measurement_method '\w scans'
_diffrn_radiation_collimation 'Focusing mirrors'
_diffrn_radiation_monochromator 'Quazar MX Mirror Optics'
_diffrn_radiation_probe x-ray
_diffrn_radiation_type CuK\a
_diffrn_radiation_wavelength 1.54178
_diffrn_reflns_av_R_equivalents 0.0456
_diffrn_reflns_av_unetI/netI 0.0277
_diffrn_reflns_Laue_measured_fraction_full 0.994
_diffrn_reflns_Laue_measured_fraction_max 0.988
_diffrn_reflns_limit_h_max 26
_diffrn_reflns_limit_h_min -26
_diffrn_reflns_limit_k_max 9
_diffrn_reflns_limit_k_min -11
_diffrn_reflns_limit_l_max 38
_diffrn_reflns_limit_l_min -39
_diffrn_reflns_number 85170
_diffrn_reflns_point_group_measured_fraction_full 0.994
_diffrn_reflns_point_group_measured_fraction_max 0.988
_diffrn_reflns_theta_full 67.679
_diffrn_reflns_theta_max 71.683
_diffrn_reflns_theta_min 2.090
_diffrn_source 'Microfocus Source'
_diffrn_source_target Cu
_diffrn_source_type 'Incoatec I\mS High Brilliance Microsource'
_exptl_absorpt_coefficient_mu 0.791
_exptl_absorpt_correction_T_max 0.7535
_exptl_absorpt_correction_T_min 0.6766
_exptl_absorpt_correction_type multi-scan
_exptl_absorpt_process_details
;
SADABS-2012/1 (Bruker,2012) was used for absorption correction.
wR2(int) was 0.0668 before and 0.0552 after correction.
The Ratio of minimum to maximum transmission is 0.8979.
The \l/2 correction factor is 0.0015.
;
_exptl_crystal_colour black
_exptl_crystal_colour_primary black
_exptl_crystal_density_diffrn 1.412
_exptl_crystal_description FRAGMENT
_exptl_crystal_F_000 2800
_exptl_crystal_size_max 0.08
_exptl_crystal_size_mid 0.04
_exptl_crystal_size_min 0.02
_refine_diff_density_max 0.468
_refine_diff_density_min -0.447
_refine_diff_density_rms 0.052
_refine_ls_extinction_method none
_refine_ls_goodness_of_fit_ref 1.036
_refine_ls_hydrogen_treatment constr
_refine_ls_matrix_type full
_refine_ls_number_parameters 1067
_refine_ls_number_reflns 12157
_refine_ls_number_restraints 513
_refine_ls_restrained_S_all 1.038
_refine_ls_R_factor_all 0.0796
_refine_ls_R_factor_gt 0.0587
_refine_ls_shift/su_max 0.001
_refine_ls_shift/su_mean 0.000
_refine_ls_structure_factor_coef Fsqd
_refine_ls_weighting_details 'w=1/[\s^2^(Fo^2^)+(0.0982P)^2^+2.9435P] where P=(Fo^2^+2Fc^2^)/3'
_refine_ls_weighting_scheme calc
_refine_ls_wR_factor_gt 0.1599
_refine_ls_wR_factor_ref 0.1808
_reflns_Friedel_coverage 0.000
_reflns_number_gt 9030
_reflns_number_total 12157
_reflns_threshold_expression 'I > 2\s(I)'
_cod_data_source_file c4fd00133h1.cif
_cod_data_source_block pere44
_cod_depositor_comments
;
The following automatic conversions were performed:

data item '_diffrn_radiation_probe' value 'X-ray' was changed to
'x-ray' in accordance with the
/home/saulius/struct/COD-crude-data/automatic-downloads/DataCite-retrospective/RSC/depositions/lib/dictionaries/cif_core.dic
dictionary named 'cif_core.dic' version 2.4.2 last updated on
2011-04-26.

Automatic conversion script
Id: cif_fix_values 6909 2019-04-08 15:41:33Z antanas 
;
_cod_original_cell_volume 6283.58(9)
_cod_database_code 1552967
_shelxl_version_number 2013-4
_shelx_space_group_comment
;
The symmetry employed for this shelxl refinement is uniquely defined
by the following loop, which should always be used as a source of
symmetry information in preference to the above space-group names.
They are only intended as comments.
;
_shelx_estimated_absorpt_t_max 0.984
_shelx_estimated_absorpt_t_min 0.939
_olex2_refinement_description
;
1. Fixed Uiso
 At 1.2 times of:
  All C(H) groups, All C(H,H) groups, All C(H,H,H,H) groups, All N(H) groups
 At 1.5 times of:
  All C(H,H,H) groups
2. Restrained distances
 C64-O51A \\sim C64-O51B \\sim C60-O52A \\sim C60-O52B
 with sigma of 0.02
 C64-C67A \\sim C64-C67B \\sim C60-C63A \\sim C60-C63B
 with sigma of 0.02
 C88-C89A \\sim C88-C89B
 with sigma of 0.02
 C36-C37A \\sim C36-C37B
 with sigma of 0.02
3. Uiso/Uaniso restraints and constraints
O51A \\sim C65A \\sim C66A \\sim C67A \\sim O51B \\sim C65B \\sim C66B \\sim
C67B: within 1.7A with sigma of 0.02 and sigma for terminal atoms of 0.04
O52A \\sim C61A \\sim C62A \\sim C63A \\sim O52B \\sim C61B \\sim C62B \\sim
C63B: within 1.7A with sigma of 0.02 and sigma for terminal atoms of 0.04
C37A \\sim C38A \\sim C39A \\sim C40A \\sim C41A \\sim C42A \\sim C37B \\sim
C38B \\sim C39B \\sim C40B \\sim C41B \\sim C42B: within 1.7A with sigma of
0.02 and sigma for terminal atoms of 0.04
C89A \\sim C90A \\sim C91A \\sim C92A \\sim C89B \\sim C90B \\sim C91B \\sim
C92B: within 1.7A with sigma of 0.02 and sigma for terminal atoms of 0.04
4. Same fragment restrains
{C10, O2, C11, C12, C13}
as
{C14, O1, C15, C16, C17}
{C37A, C38A, C39A, C40A, C41A, C42A}
as
{C37B, C38B, C39B, C40B, C41B, C42B}
{O2, C11, C12, C13}
as
{O52A, C61A, C62A, C63A}
{O2, C11, C12, C13}
as
{O52B, C61B, C62B, C63B}
{O2, C11, C12, C13}
as
{O51A, C65A, C66A, C67A}
{O2, C11, C12, C13}
as
{O51B, C65B, C66B, C67B}
{C89A, C90A, C91A, C92A}
as
{C89A, C90A, C91A, C92A}
5. Others
 Sof(H36C)=Sof(H36D)=Sof(C37B)=Sof(H37C)=Sof(H37D)=Sof(C38B)=Sof(H38C)=
 Sof(H38D)=Sof(C39B)=Sof(H39C)=Sof(H39D)=Sof(C40B)=Sof(H40C)=Sof(H40D)=
 Sof(C41B)=Sof(H41C)=Sof(H41D)=Sof(C42B)=Sof(H42D)=Sof(H42E)=Sof(H42F)=1-FVAR(1)
 Sof(H36A)=Sof(H36B)=Sof(C37A)=Sof(H37A)=Sof(H37B)=Sof(C38A)=Sof(H38A)=
 Sof(H38B)=Sof(C39A)=Sof(H39A)=Sof(H39B)=Sof(C40A)=Sof(H40A)=Sof(H40B)=
 Sof(C41A)=Sof(H41A)=Sof(H41B)=Sof(C42A)=Sof(H42A)=Sof(H42B)=Sof(H42C)=FVAR(1)
 Sof(O51B)=Sof(C65B)=Sof(H65B)=Sof(C66B)=Sof(H66B)=Sof(C67B)=Sof(H67B)=1-FVAR(2)
 Sof(O51A)=Sof(C65A)=Sof(H65A)=Sof(C66A)=Sof(H66A)=Sof(C67A)=Sof(H67A)=FVAR(2)
 Sof(O52B)=Sof(C61B)=Sof(H61B)=Sof(C62B)=Sof(H62B)=Sof(C63B)=Sof(H63B)=1-FVAR(3)
 Sof(O52A)=Sof(C61A)=Sof(H61A)=Sof(C62A)=Sof(H62A)=Sof(C63A)=Sof(H63A)=FVAR(3)
 Sof(H88C)=Sof(H88D)=Sof(C89B)=Sof(H89C)=Sof(H89D)=Sof(C90B)=Sof(H90C)=
 Sof(H90D)=Sof(C91B)=Sof(H91C)=Sof(H91D)=Sof(C92B)=Sof(H92D)=Sof(H92E)=
 Sof(H92F)=1-FVAR(4)
 Sof(H88A)=Sof(H88B)=Sof(C89A)=Sof(H89A)=Sof(H89B)=Sof(C90A)=Sof(H90A)=
 Sof(H90B)=Sof(C91A)=Sof(H91A)=Sof(H91B)=Sof(C92A)=Sof(H92A)=Sof(H92B)=
 Sof(H92C)=FVAR(4)
6.a Secondary CH2 refined with riding coordinates:
 C35(H35A,H35B), C36(H36A,H36B), C36(H36C,H36D), C37A(H37A,H37B), C38A(H38A,
 H38B), C39A(H39A,H39B), C40A(H40A,H40B), C41A(H41A,H41B), C37B(H37C,H37D),
 C38B(H38C,H38D), C39B(H39C,H39D), C40B(H40C,H40D), C41B(H41C,H41D), C85(H85A,
 H85B), C86(H86A,H86B), C87(H87A,H87B), C88(H88A,H88B), C88(H88C,H88D),
 C89A(H89A,H89B), C90A(H90A,H90B), C91A(H91A,H91B), C89B(H89C,H89D), C90B(H90C,
 H90D), C91B(H91C,H91D)
6.b Me refined with riding coordinates:
 C42A(H42A,H42B,H42C), C42B(H42D,H42E,H42F), C92A(H92A,H92B,H92C), C92B(H92D,
 H92E,H92F)
6.c Aromatic/amide H refined with riding coordinates:
 N1(H1), N3(H3), C4(H4), C6(H6), C8(H8), C11(H11), C12(H12), C13(H13),
 C15(H15), C16(H16), C17(H17), N22(H22), C24(H24), C25(H25), C30(H30), C31(H31),
  N51(H51), N53(H53), C54(H54), C56(H56), C58(H58), C61A(H61A), C62A(H62A),
 C63A(H63A), C61B(H61B), C62B(H62B), C63B(H63B), C65A(H65A), C66A(H66A),
 C67A(H67A), C65B(H65B), C66B(H66B), C67B(H67B), N72(H72), C74(H74), C75(H75),
 C80(H80), C81(H81)
;

loop_
_space_group_symop_operation_xyz
'x, y, z'
'-x, y+1/2, -z+1/2'
'-x, -y, -z'
'x, -y-1/2, z-1/2'

loop_
_atom_site_label
_atom_site_type_symbol
_atom_site_fract_x
_atom_site_fract_y
_atom_site_fract_z
_atom_site_U_iso_or_equiv
_atom_site_adp_type
_atom_site_occupancy
_atom_site_site_symmetry_order
_atom_site_calc_flag
_atom_site_refinement_flags_posn
_atom_site_refinement_flags_occupancy
_atom_site_disorder_assembly
_atom_site_disorder_group
N1 N 0.22196(10) 0.3688(2) 0.62921(6) 0.0423(5) Uani 1 1 d . . . .
H1 H 0.2034 0.3834 0.6501 0.051 Uiso 1 1 calc R . . .
N2 N 0.29325(9) 0.1855(2) 0.66430(6) 0.0381(4) Uani 1 1 d . . . .
N3 N 0.37231(9) 0.0043(2) 0.68651(6) 0.0388(4) Uani 1 1 d . . . .
H3 H 0.3676 -0.0133 0.7127 0.047 Uiso 1 1 calc R . . .
C1 C 0.26816(11) 0.2717(3) 0.63048(7) 0.0388(5) Uani 1 1 d . . . .
C2 C 0.33862(11) 0.1018(3) 0.65726(7) 0.0383(5) Uani 1 1 d . . . .
C3 C 0.41539(11) -0.0626(3) 0.66807(7) 0.0398(5) Uani 1 1 d . . . .
C4 C 0.40848(12) -0.0081(3) 0.62670(8) 0.0419(5) Uani 1 1 d . . . .
H4 H 0.4317 -0.0365 0.6069 0.050 Uiso 1 1 calc R . . .
C5 C 0.36041(12) 0.0983(3) 0.61880(7) 0.0407(5) Uani 1 1 d . . . .
C6 C 0.33273(12) 0.1908(3) 0.58442(7) 0.0436(6) Uani 1 1 d . . . .
H6 H 0.3456 0.1925 0.5582 0.052 Uiso 1 1 calc R . . .
C7 C 0.28540(12) 0.2807(3) 0.59030(7) 0.0414(5) Uani 1 1 d . . . .
C8 C 0.24658(12) 0.3908(3) 0.56534(8) 0.0452(6) Uani 1 1 d . . . .
H8 H 0.2471 0.4229 0.5370 0.054 Uiso 1 1 calc R . . .
C9 C 0.20882(12) 0.4415(3) 0.58954(8) 0.0447(6) Uani 1 1 d . . . .
C10 C 0.46068(12) -0.1638(3) 0.69159(8) 0.0438(6) Uani 1 1 d . . . .
O2 O 0.45448(9) -0.2137(2) 0.73039(6) 0.0508(4) Uani 1 1 d . . . .
C11 C 0.50358(13) -0.3069(3) 0.74638(9) 0.0541(7) Uani 1 1 d . . . .
H11 H 0.5107 -0.3590 0.7730 0.065 Uiso 1 1 calc R . . .
C12 C 0.53972(15) -0.3133(4) 0.71909(10) 0.0641(8) Uani 1 1 d . . . .
H12 H 0.5769 -0.3690 0.7227 0.077 Uiso 1 1 calc R . . .
C13 C 0.51213(15) -0.2214(4) 0.68365(10) 0.0692(9) Uani 1 1 d . . . .
H13 H 0.5273 -0.2037 0.6588 0.083 Uiso 1 1 calc R . . .
C14 C 0.16032(14) 0.5491(3) 0.58030(9) 0.0565(7) Uani 1 1 d . . . .
O1 O 0.14904(12) 0.6261(3) 0.54279(8) 0.0728(6) Uani 1 1 d . . . .
C15 C 0.10085(15) 0.7203(4) 0.54391(10) 0.0635(8) Uani 1 1 d . . . .
H15 H 0.0826 0.7888 0.5220 0.076 Uiso 1 1 calc R . . .
C16 C 0.08418(17) 0.6986(3) 0.58133(11) 0.0654(8) Uani 1 1 d . . . .
H16 H 0.0521 0.7474 0.5904 0.078 Uiso 1 1 calc R . . .
C17 C 0.12322(14) 0.5907(3) 0.60409(7) 0.0469(6) Uani 1 1 d . . . .
H17 H 0.1231 0.5536 0.6319 0.056 Uiso 1 1 calc R . . .
O21 O 0.21824(9) 0.0480(2) 0.96102(5) 0.0490(4) Uani 1 1 d . . . .
O22 O 0.06360(8) 0.3611(2) 0.89412(5) 0.0473(4) Uani 1 1 d . . . .
O23 O 0.18587(9) 0.3779(2) 0.71017(5) 0.0478(4) Uani 1 1 d . . . .
O24 O 0.31692(7) 0.01239(18) 0.76679(5) 0.0376(4) Uani 1 1 d . . . .
N21 N 0.14099(10) 0.2051(2) 0.92788(6) 0.0404(4) Uani 1 1 d . . . .
N22 N 0.24890(9) 0.1919(2) 0.73951(6) 0.0376(4) Uani 1 1 d . . . .
H22 H 0.2613 0.1885 0.7154 0.045 Uiso 1 1 calc R . . .
C21 C 0.19223(11) 0.1167(3) 0.92862(7) 0.0393(5) Uani 1 1 d . . . .
C22 C 0.10968(11) 0.2918(3) 0.89266(7) 0.0394(5) Uani 1 1 d . . . .
C23 C 0.13535(10) 0.2945(2) 0.85388(7) 0.0356(5) Uani 1 1 d . . . .
C24 C 0.10918(11) 0.3840(3) 0.81936(7) 0.0381(5) Uani 1 1 d . . . .
H24 H 0.0754 0.4454 0.8206 0.046 Uiso 1 1 calc R . . .
C25 C 0.13229(11) 0.3850(3) 0.78216(7) 0.0380(5) Uani 1 1 d . . . .
H25 H 0.1148 0.4491 0.7587 0.046 Uiso 1 1 calc R . . .
C26 C 0.18012(11) 0.2934(2) 0.77960(7) 0.0356(5) Uani 1 1 d . . . .
C27 C 0.20416(11) 0.2927(3) 0.74040(7) 0.0387(5) Uani 1 1 d . . . .
C28 C 0.27683(10) 0.0953(2) 0.77187(7) 0.0345(5) Uani 1 1 d . . . .
C29 C 0.25486(10) 0.1004(2) 0.81228(7) 0.0325(4) Uani 1 1 d . . . .
C30 C 0.28090(10) 0.0106(3) 0.84700(7) 0.0354(5) Uani 1 1 d . . . .
H30 H 0.3127 -0.0558 0.8451 0.042 Uiso 1 1 calc R . . .
C31 C 0.26056(10) 0.0171(3) 0.88537(7) 0.0363(5) Uani 1 1 d . . . .
H31 H 0.2794 -0.0432 0.9095 0.044 Uiso 1 1 calc R . . .
C32 C 0.21335(10) 0.1105(3) 0.88794(7) 0.0351(5) Uani 1 1 d . . . .
C33 C 0.18507(10) 0.2014(2) 0.85234(7) 0.0328(4) Uani 1 1 d . . . .
C34 C 0.20703(10) 0.1979(2) 0.81433(7) 0.0331(4) Uani 1 1 d . . . .
C35 C 0.11654(13) 0.2101(3) 0.96723(8) 0.0479(6) Uani 1 1 d . . . .
H35A H 0.1331 0.1274 0.9864 0.057 Uiso 1 1 calc R . . .
H35B H 0.0698 0.2030 0.9578 0.057 Uiso 1 1 calc R . . .
C36 C 0.13573(14) 0.3465(3) 0.99298(9) 0.0528(6) Uani 1 1 d . . . .
H36A H 0.1169 0.4283 0.9741 0.063 Uiso 0.715(4) 1 calc R P A 1
H36B H 0.1823 0.3562 1.0003 0.063 Uiso 0.715(4) 1 calc R P A 1
H36C H 0.1388 0.4252 0.9728 0.063 Uiso 0.285(4) 1 calc R P A 2
H36D H 0.1776 0.3341 1.0145 0.063 Uiso 0.285(4) 1 calc R P A 2
C37A C 0.11513(19) 0.3540(5) 1.03634(13) 0.0477(9) Uani 0.715(4) 1 d . P A 1
H37A H 0.1386 0.2808 1.0570 0.057 Uiso 0.715(4) 1 calc R P A 1
H37B H 0.1267 0.4485 1.0501 0.057 Uiso 0.715(4) 1 calc R P A 1
C38A C 0.04455(16) 0.3305(4) 1.02896(11) 0.0443(9) Uani 0.715(4) 1 d . P A 1
H38A H 0.0346 0.2285 1.0225 0.053 Uiso 0.715(4) 1 calc R P A 1
H38B H 0.0209 0.3869 1.0032 0.053 Uiso 0.715(4) 1 calc R P A 1
C39A C 0.0227(2) 0.3750(5) 1.06980(16) 0.0595(12) Uani 0.715(4) 1 d . P A 1
H39A H -0.0240 0.3681 1.0622 0.071 Uiso 0.715(4) 1 calc R P A 1
H39B H 0.0343 0.4762 1.0766 0.071 Uiso 0.715(4) 1 calc R P A 1
C40A C 0.0519(2) 0.2824(6) 1.11271(15) 0.0641(12) Uani 0.715(4) 1 d . P A 1
H40A H 0.0395 0.1816 1.1062 0.077 Uiso 0.715(4) 1 calc R P A 1
H40B H 0.0986 0.2874 1.1199 0.077 Uiso 0.715(4) 1 calc R P A 1
C41A C 0.0313(3) 0.3292(6) 1.15319(17) 0.0615(13) Uani 0.715(4) 1 d . P A 1
H41A H -0.0144 0.3519 1.1440 0.074 Uiso 0.715(4) 1 calc R P A 1
H41B H 0.0377 0.2488 1.1742 0.074 Uiso 0.715(4) 1 calc R P A 1
C42A C 0.0664(2) 0.4540(6) 1.17544(16) 0.0732(14) Uani 0.715(4) 1 d . P A 1
H42A H 0.0658 0.5292 1.1538 0.110 Uiso 0.715(4) 1 calc R P A 1
H42B H 0.1102 0.4267 1.1898 0.110 Uiso 0.715(4) 1 calc R P A 1
H42C H 0.0465 0.4894 1.1975 0.110 Uiso 0.715(4) 1 calc R P A 1
C37B C 0.0850(7) 0.3833(17) 1.0174(4) 0.091(4) Uani 0.285(4) 1 d . P A 2
H37C H 0.0968 0.4731 1.0341 0.110 Uiso 0.285(4) 1 calc R P A 2
H37D H 0.0434 0.3975 0.9958 0.110 Uiso 0.285(4) 1 calc R P A 2
C38B C 0.0803(7) 0.2647(19) 1.0484(5) 0.101(4) Uani 0.285(4) 1 d . P A 2
H38C H 0.1200 0.2602 1.0726 0.121 Uiso 0.285(4) 1 calc R P A 2
H38D H 0.0751 0.1726 1.0326 0.121 Uiso 0.285(4) 1 calc R P A 2
C39B C 0.0221(7) 0.289(2) 1.0684(5) 0.099(4) Uani 0.285(4) 1 d . P A 2
H39C H -0.0154 0.3281 1.0466 0.119 Uiso 0.285(4) 1 calc R P A 2
H39D H 0.0104 0.2006 1.0815 0.119 Uiso 0.285(4) 1 calc R P A 2
C40B C 0.0549(7) 0.4001(19) 1.1036(5) 0.109(4) Uani 0.285(4) 1 d . P A 2
H40C H 0.1010 0.3805 1.1124 0.131 Uiso 0.285(4) 1 calc R P A 2
H40D H 0.0487 0.4957 1.0898 0.131 Uiso 0.285(4) 1 calc R P A 2
C41B C 0.0329(6) 0.4052(15) 1.1444(4) 0.066(3) Uani 0.285(4) 1 d . P A 2
H41C H 0.0342 0.5059 1.1541 0.079 Uiso 0.285(4) 1 calc R P A 2
H41D H -0.0119 0.3745 1.1365 0.079 Uiso 0.285(4) 1 calc R P A 2
C42B C 0.0687(6) 0.3178(14) 1.1827(4) 0.078(4) Uani 0.285(4) 1 d . P A 2
H42D H 0.1139 0.3388 1.1891 0.116 Uiso 0.285(4) 1 calc R P A 2
H42E H 0.0615 0.2163 1.1758 0.116 Uiso 0.285(4) 1 calc R P A 2
H42F H 0.0540 0.3410 1.2084 0.116 Uiso 0.285(4) 1 calc R P A 2
N51 N 0.13342(9) 0.8309(2) 0.82562(6) 0.0392(4) Uani 1 1 d . . . .
H51 H 0.1345 0.8442 0.7984 0.047 Uiso 1 1 calc R . . .
N52 N 0.21467(9) 0.6544(2) 0.84626(6) 0.0372(4) Uani 1 1 d . . . .
N53 N 0.28896(9) 0.4743(2) 0.87993(6) 0.0392(4) Uani 1 1 d . . . .
H53 H 0.3047 0.4570 0.8578 0.047 Uiso 1 1 calc R . . .
C51 C 0.17054(11) 0.7379(2) 0.85483(7) 0.0372(5) Uani 1 1 d . . . .
C52 C 0.24290(11) 0.5711(2) 0.87994(7) 0.0374(5) Uani 1 1 d . . . .
C53 C 0.30716(12) 0.4067(3) 0.92079(8) 0.0415(5) Uani 1 1 d . . . .
C54 C 0.27242(12) 0.4607(3) 0.94681(8) 0.0434(5) Uani 1 1 d . . . .
H54 H 0.2755 0.4327 0.9761 0.052 Uiso 1 1 calc R . . .
C55 C 0.23064(12) 0.5664(3) 0.92225(7) 0.0401(5) Uani 1 1 d . . . .
C56 C 0.18536(12) 0.6584(3) 0.92982(8) 0.0427(5) Uani 1 1 d . . . .
H56 H 0.1762 0.6609 0.9574 0.051 Uiso 1 1 calc R . . .
C57 C 0.15378(12) 0.7470(3) 0.89528(8) 0.0414(5) Uani 1 1 d . . . .
C58 C 0.10521(12) 0.8521(3) 0.88841(8) 0.0436(5) Uani 1 1 d . . . .
H58 H 0.0845 0.8828 0.9094 0.052 Uiso 1 1 calc R . . .
C59 C 0.09363(11) 0.9010(3) 0.84618(8) 0.0410(5) Uani 1 1 d . . . .
C60 C 0.35615(13) 0.3002(3) 0.92991(8) 0.0449(6) Uani 1 1 d . . . .
O52A O 0.3666(3) 0.2430(6) 0.97096(16) 0.0529(14) Uani 0.609(11) 1 d . P B 1
C61A C 0.4136(4) 0.1453(7) 0.9725(3) 0.0613(18) Uani 0.609(11) 1 d . P B 1
H61A H 0.4318 0.0860 0.9970 0.074 Uiso 0.609(11) 1 calc R P B 1
C62A C 0.4304(4) 0.1439(8) 0.9352(3) 0.056(2) Uani 0.609(11) 1 d . P B 1
H62A H 0.4623 0.0852 0.9293 0.068 Uiso 0.609(11) 1 calc R P B 1
C63A C 0.3925(8) 0.2456(17) 0.9055(5) 0.053(2) Uani 0.609(11) 1 d . P B 1
H63A H 0.3928 0.2688 0.8764 0.064 Uiso 0.609(11) 1 calc R P B 1
O52B O 0.3905(9) 0.2774(19) 0.8993(5) 0.051(3) Uani 0.391(11) 1 d . P B 2
C61B C 0.4366(5) 0.1738(11) 0.9149(4) 0.051(2) Uani 0.391(11) 1 d . P B 2
H61B H 0.4652 0.1393 0.8996 0.061 Uiso 0.391(11) 1 calc R P B 2
C62B C 0.4346(6) 0.1300(13) 0.9550(4) 0.050(3) Uani 0.391(11) 1 d . P B 2
H62B H 0.4617 0.0626 0.9734 0.060 Uiso 0.391(11) 1 calc R P B 2
C63B C 0.3830(6) 0.2062(13) 0.9642(4) 0.047(2) Uani 0.391(11) 1 d . P B 2
H63B H 0.3693 0.1945 0.9899 0.057 Uiso 0.391(11) 1 calc R P B 2
C64 C 0.04791(12) 1.0023(3) 0.82254(8) 0.0445(6) Uani 1 1 d . . . .
O51A O 0.0490(5) 1.0503(14) 0.7822(3) 0.045(2) Uani 0.562(13) 1 d . P C 1
C65A C 0.0002(5) 1.1454(16) 0.7672(4) 0.044(2) Uani 0.562(13) 1 d . P C 1
H65A H -0.0097 1.1919 0.7395 0.053 Uiso 0.562(13) 1 calc R P C 1
C66A C -0.0316(5) 1.1629(13) 0.7976(3) 0.044(2) Uani 0.562(13) 1 d . P C 1
H66A H -0.0673 1.2221 0.7956 0.053 Uiso 0.562(13) 1 calc R P C 1
C67A C -0.0002(7) 1.0739(18) 0.8333(4) 0.046(2) Uani 0.562(13) 1 d . P C 1
H67A H -0.0109 1.0654 0.8603 0.055 Uiso 0.562(13) 1 calc R P C 1
O51B O 0.0102(7) 1.0645(18) 0.8433(4) 0.054(3) Uani 0.438(13) 1 d . P C 2
C65B C -0.0273(8) 1.1535(18) 0.8129(4) 0.049(3) Uani 0.438(13) 1 d . P C 2
H65B H -0.0588 1.2142 0.8185 0.059 Uiso 0.438(13) 1 calc R P C 2
C66B C -0.0142(7) 1.144(2) 0.7744(5) 0.047(3) Uani 0.438(13) 1 d . P C 2
H66B H -0.0340 1.1958 0.7485 0.057 Uiso 0.438(13) 1 calc R P C 2
C67B C 0.0350(10) 1.042(3) 0.7793(6) 0.053(4) Uani 0.438(13) 1 d . P C 2
H67B H 0.0543 1.0091 0.7578 0.064 Uiso 0.438(13) 1 calc R P C 2
O71 O 0.40294(10) 0.5318(2) 0.59037(6) 0.0556(5) Uani 1 1 d . . . .
O72 O 0.25474(9) 0.8771(2) 0.54393(5) 0.0531(5) Uani 1 1 d . . . .
O73 O 0.17834(8) 0.84220(18) 0.74570(5) 0.0403(4) Uani 1 1 d . . . .
O74 O 0.31788(8) 0.48320(19) 0.79079(5) 0.0431(4) Uani 1 1 d . . . .
N71 N 0.32514(10) 0.6954(2) 0.56617(6) 0.0462(5) Uani 1 1 d . . . .
N72 N 0.25098(9) 0.6668(2) 0.76711(6) 0.0371(4) Uani 1 1 d . . . .
H72 H 0.2414 0.6634 0.7923 0.045 Uiso 1 1 calc R . . .
C71 C 0.36158(13) 0.6044(3) 0.59791(8) 0.0464(6) Uani 1 1 d . . . .
C72 C 0.28130(12) 0.7945(3) 0.57265(8) 0.0450(6) Uani 1 1 d . . . .
C73 C 0.26821(12) 0.7910(3) 0.61643(7) 0.0412(5) Uani 1 1 d . . . .
C74 C 0.22448(12) 0.8826(3) 0.62429(7) 0.0428(5) Uani 1 1 d . . . .
H74 H 0.2047 0.9510 0.6028 0.051 Uiso 1 1 calc R . . .
C75 C 0.20875(12) 0.8757(3) 0.66444(7) 0.0409(5) Uani 1 1 d . . . .
H75 H 0.1783 0.9397 0.6699 0.049 Uiso 1 1 calc R . . .
C76 C 0.23712(11) 0.7771(3) 0.69581(7) 0.0366(5) Uani 1 1 d . . . .
C77 C 0.21934(11) 0.7672(3) 0.73762(7) 0.0364(5) Uani 1 1 d . . . .
C78 C 0.29581(11) 0.5711(3) 0.76216(7) 0.0377(5) Uani 1 1 d . . . .
C79 C 0.31457(11) 0.5816(3) 0.72063(7) 0.0375(5) Uani 1 1 d . . . .
C80 C 0.35997(11) 0.4937(3) 0.71263(8) 0.0413(5) Uani 1 1 d . . . .
H80 H 0.3807 0.4261 0.7342 0.050 Uiso 1 1 calc R . . .
C81 C 0.37617(12) 0.5029(3) 0.67266(8) 0.0438(5) Uani 1 1 d . . . .
H81 H 0.4080 0.4422 0.6676 0.053 Uiso 1 1 calc R . . .
C82 C 0.34626(11) 0.5986(3) 0.64108(8) 0.0406(5) Uani 1 1 d . . . .
C83 C 0.29965(11) 0.6910(3) 0.64838(7) 0.0390(5) Uani 1 1 d . . . .
C84 C 0.28393(11) 0.6834(2) 0.68890(7) 0.0359(5) Uani 1 1 d . . . .
C85 C 0.33456(13) 0.6887(3) 0.52183(8) 0.0503(7) Uani 1 1 d . . . .
H85A H 0.2945 0.7143 0.4999 0.060 Uiso 1 1 calc R . . .
H85B H 0.3453 0.5897 0.5158 0.060 Uiso 1 1 calc R . . .
C86 C 0.38653(12) 0.7879(3) 0.51651(7) 0.0416(5) Uani 1 1 d . . . .
H86A H 0.4263 0.7667 0.5394 0.050 Uiso 1 1 calc R . . .
H86B H 0.3746 0.8880 0.5203 0.050 Uiso 1 1 calc R . . .
C87 C 0.39711(12) 0.7698(3) 0.47139(7) 0.0405(5) Uani 1 1 d . . . .
H87A H 0.4072 0.6687 0.4674 0.049 Uiso 1 1 calc R . . .
H87B H 0.3575 0.7935 0.4487 0.049 Uiso 1 1 calc R . . .
C88 C 0.45014(13) 0.8632(3) 0.46495(8) 0.0506(6) Uani 1 1 d . . . .
H88A H 0.4856 0.8637 0.4921 0.061 Uiso 0.634(5) 1 calc R P D 1
H88B H 0.4348 0.9624 0.4588 0.061 Uiso 0.634(5) 1 calc R P D 1
H88C H 0.4470 0.9574 0.4783 0.061 Uiso 0.366(5) 1 calc R P D 2
H88D H 0.4909 0.8201 0.4815 0.061 Uiso 0.366(5) 1 calc R P D 2
C89A C 0.4746(2) 0.8044(6) 0.42475(15) 0.0435(10) Uani 0.634(5) 1 d . P D 1
H89A H 0.5139 0.8553 0.4243 0.052 Uiso 0.634(5) 1 calc R P D 1
H89B H 0.4848 0.7017 0.4293 0.052 Uiso 0.634(5) 1 calc R P D 1
C90A C 0.4257(2) 0.8247(5) 0.38095(13) 0.0495(11) Uani 0.634(5) 1 d . P D 1
H90A H 0.4134 0.9265 0.3777 0.059 Uiso 0.634(5) 1 calc R P D 1
H90B H 0.3874 0.7690 0.3810 0.059 Uiso 0.634(5) 1 calc R P D 1
C91A C 0.4479(3) 0.7793(5) 0.34120(17) 0.0493(12) Uani 0.634(5) 1 d . P D 1
H91A H 0.4149 0.8052 0.3141 0.059 Uiso 0.634(5) 1 calc R P D 1
H91B H 0.4866 0.8335 0.3414 0.059 Uiso 0.634(5) 1 calc R P D 1
C92A C 0.4619(2) 0.6211(5) 0.33984(14) 0.0492(11) Uani 0.634(5) 1 d . P D 1
H92A H 0.4682 0.5970 0.3113 0.074 Uiso 0.634(5) 1 calc R P D 1
H92B H 0.4263 0.5661 0.3442 0.074 Uiso 0.634(5) 1 calc R P D 1
H92C H 0.5003 0.5981 0.3632 0.074 Uiso 0.634(5) 1 calc R P D 1
C89B C 0.4523(4) 0.8871(10) 0.4189(2) 0.0454(18) Uani 0.366(5) 1 d . P D 2
H89C H 0.4772 0.9736 0.4170 0.054 Uiso 0.366(5) 1 calc R P D 2
H89D H 0.4091 0.8989 0.3992 0.054 Uiso 0.366(5) 1 calc R P D 2
C90B C 0.4834(5) 0.7564(12) 0.4066(3) 0.067(2) Uani 0.366(5) 1 d . P D 2
H90C H 0.4642 0.6709 0.4159 0.081 Uiso 0.366(5) 1 calc R P D 2
H90D H 0.5288 0.7574 0.4231 0.081 Uiso 0.366(5) 1 calc R P D 2
C91B C 0.4783(4) 0.7426(12) 0.3578(3) 0.058(2) Uani 0.366(5) 1 d . P D 2
H91C H 0.4892 0.8352 0.3468 0.070 Uiso 0.366(5) 1 calc R P D 2
H91D H 0.5095 0.6712 0.3539 0.070 Uiso 0.366(5) 1 calc R P D 2
C92B C 0.4167(5) 0.7008(14) 0.3323(3) 0.075(3) Uani 0.366(5) 1 d . P D 2
H92D H 0.4127 0.7176 0.3012 0.113 Uiso 0.366(5) 1 calc R P D 2
H92E H 0.3847 0.7569 0.3412 0.113 Uiso 0.366(5) 1 calc R P D 2
H92F H 0.4103 0.5993 0.3370 0.113 Uiso 0.366(5) 1 calc R P D 2

loop_
_atom_site_aniso_label
_atom_site_aniso_U_11
_atom_site_aniso_U_22
_atom_site_aniso_U_33
_atom_site_aniso_U_23
_atom_site_aniso_U_13
_atom_site_aniso_U_12
N1 0.0503(12) 0.0478(12) 0.0299(9) -0.0004(8) 0.0130(8) -0.0083(9)
N2 0.0436(10) 0.0439(11) 0.0293(9) 0.0004(8) 0.0139(8) -0.0070(8)
N3 0.0436(10) 0.0479(12) 0.0285(9) -0.0002(8) 0.0163(8) -0.0064(8)
C1 0.0435(12) 0.0431(13) 0.0304(11) -0.0013(9) 0.0110(9) -0.0083(10)
C2 0.0441(12) 0.0434(13) 0.0310(11) -0.0047(9) 0.0166(9) -0.0101(10)
C3 0.0429(12) 0.0446(14) 0.0363(11) -0.0063(9) 0.0185(10) -0.0088(10)
C4 0.0480(13) 0.0489(14) 0.0353(11) -0.0071(10) 0.0223(10) -0.0118(11)
C5 0.0485(13) 0.0488(14) 0.0298(11) -0.0049(9) 0.0188(10) -0.0150(10)
C6 0.0544(14) 0.0516(15) 0.0282(11) -0.0039(9) 0.0170(10) -0.0149(11)
C7 0.0499(13) 0.0474(14) 0.0277(10) -0.0013(9) 0.0120(9) -0.0136(11)
C8 0.0552(15) 0.0478(15) 0.0305(11) 0.0019(10) 0.0083(10) -0.0145(11)
C9 0.0525(14) 0.0464(14) 0.0330(11) 0.0006(10) 0.0080(10) -0.0120(11)
C10 0.0468(13) 0.0511(15) 0.0369(12) -0.0028(10) 0.0174(10) -0.0083(11)
O2 0.0548(11) 0.0602(12) 0.0443(9) 0.0039(8) 0.0250(8) 0.0044(9)
C11 0.0539(15) 0.0637(18) 0.0468(14) 0.0069(12) 0.0176(12) 0.0081(13)
C12 0.0546(17) 0.082(2) 0.0624(18) 0.0060(15) 0.0270(14) 0.0174(15)
C13 0.0669(19) 0.096(3) 0.0574(17) 0.0156(17) 0.0390(15) 0.0219(18)
C14 0.0629(17) 0.0468(16) 0.0490(15) 0.0021(12) -0.0027(13) -0.0123(13)
O1 0.0829(16) 0.0724(15) 0.0633(13) 0.0035(11) 0.0208(12) -0.0023(12)
C15 0.071(2) 0.064(2) 0.0481(15) 0.0137(13) 0.0039(14) 0.0053(15)
C16 0.080(2) 0.0573(19) 0.0610(18) 0.0009(14) 0.0226(16) 0.0030(15)
C17 0.0728(17) 0.0402(14) 0.0249(10) 0.0036(9) 0.0088(11) -0.0029(12)
O21 0.0577(11) 0.0662(12) 0.0263(8) 0.0042(7) 0.0169(7) 0.0156(9)
O22 0.0496(10) 0.0580(11) 0.0390(9) 0.0003(8) 0.0203(7) 0.0106(8)
O23 0.0569(10) 0.0539(11) 0.0379(9) 0.0133(8) 0.0223(8) 0.0074(8)
O24 0.0359(8) 0.0495(10) 0.0307(7) -0.0011(6) 0.0147(6) 0.0006(7)
N21 0.0455(11) 0.0506(12) 0.0299(9) 0.0004(8) 0.0182(8) 0.0040(9)
N22 0.0435(10) 0.0445(11) 0.0291(9) 0.0020(7) 0.0172(8) -0.0029(8)
C21 0.0422(12) 0.0487(14) 0.0287(11) -0.0032(9) 0.0124(9) 0.0004(10)
C22 0.0430(13) 0.0439(13) 0.0337(11) -0.0031(9) 0.0146(9) 0.0005(10)
C23 0.0362(11) 0.0416(13) 0.0302(10) -0.0027(9) 0.0113(9) -0.0046(9)
C24 0.0394(12) 0.0414(13) 0.0358(11) -0.0021(9) 0.0140(9) -0.0004(9)
C25 0.0426(12) 0.0399(13) 0.0325(11) 0.0046(9) 0.0120(9) -0.0013(9)
C26 0.0379(11) 0.0395(12) 0.0314(10) 0.0012(9) 0.0127(9) -0.0049(9)
C27 0.0420(12) 0.0447(13) 0.0318(11) 0.0033(9) 0.0145(9) -0.0038(10)
C28 0.0337(11) 0.0427(13) 0.0277(10) -0.0027(8) 0.0096(8) -0.0081(9)
C29 0.0313(10) 0.0411(12) 0.0268(10) -0.0026(8) 0.0107(8) -0.0062(8)
C30 0.0337(11) 0.0433(13) 0.0301(10) -0.0024(9) 0.0105(8) -0.0014(9)
C31 0.0360(11) 0.0459(13) 0.0271(10) 0.0002(9) 0.0090(8) -0.0002(9)
C32 0.0353(11) 0.0450(13) 0.0262(10) -0.0024(8) 0.0104(8) -0.0031(9)
C33 0.0323(10) 0.0378(12) 0.0291(10) -0.0032(8) 0.0099(8) -0.0058(8)
C34 0.0340(11) 0.0386(12) 0.0279(10) -0.0022(8) 0.0106(8) -0.0073(9)
C35 0.0543(15) 0.0589(16) 0.0374(12) 0.0037(11) 0.0241(11) 0.0072(12)
C36 0.0593(16) 0.0605(17) 0.0427(13) -0.0045(12) 0.0213(12) 0.0004(13)
C37A 0.046(2) 0.055(2) 0.042(2) -0.0090(16) 0.0131(17) -0.0018(17)
C38A 0.0373(18) 0.055(2) 0.0420(18) -0.0069(15) 0.0129(15) 0.0038(15)
C39A 0.070(3) 0.047(2) 0.069(3) -0.017(2) 0.032(2) 0.001(2)
C40A 0.053(2) 0.076(3) 0.071(3) -0.013(2) 0.030(2) 0.009(2)
C41A 0.069(3) 0.063(3) 0.061(3) -0.004(2) 0.032(2) -0.009(3)
C42A 0.069(3) 0.084(4) 0.063(3) 0.005(2) 0.012(2) -0.019(3)
C37B 0.078(8) 0.143(9) 0.043(6) -0.010(6) 0.001(6) 0.047(7)
C38B 0.067(6) 0.164(9) 0.083(7) 0.029(7) 0.039(6) 0.041(7)
C39B 0.079(7) 0.144(9) 0.081(7) 0.004(8) 0.032(6) 0.004(8)
C40B 0.078(7) 0.114(9) 0.121(9) 0.012(8) 0.001(7) -0.021(7)
C41B 0.071(6) 0.059(7) 0.051(6) -0.007(5) -0.012(5) 0.004(6)
C42B 0.059(7) 0.073(8) 0.084(8) 0.008(6) -0.008(6) 0.001(6)
N51 0.0432(11) 0.0449(12) 0.0312(9) -0.0008(8) 0.0131(8) -0.0055(8)
N52 0.0445(11) 0.0397(11) 0.0294(9) -0.0029(7) 0.0133(8) -0.0059(8)
N53 0.0480(11) 0.0400(11) 0.0318(9) -0.0025(8) 0.0147(8) -0.0057(8)
C51 0.0417(12) 0.0391(13) 0.0320(11) -0.0028(9) 0.0125(9) -0.0082(9)
C52 0.0447(12) 0.0371(12) 0.0316(11) -0.0024(9) 0.0128(9) -0.0087(9)
C53 0.0489(13) 0.0387(13) 0.0358(11) -0.0012(9) 0.0101(10) -0.0093(10)
C54 0.0541(14) 0.0442(14) 0.0322(11) 0.0024(9) 0.0127(10) -0.0084(11)
C55 0.0466(13) 0.0448(14) 0.0306(11) -0.0003(9) 0.0134(9) -0.0080(10)
C56 0.0494(14) 0.0494(14) 0.0330(11) -0.0003(10) 0.0177(10) -0.0078(11)
C57 0.0475(13) 0.0449(14) 0.0361(11) -0.0022(10) 0.0186(10) -0.0086(10)
C58 0.0462(13) 0.0493(15) 0.0414(12) -0.0026(10) 0.0222(10) -0.0062(11)
C59 0.0408(12) 0.0440(14) 0.0408(12) -0.0025(10) 0.0157(10) -0.0060(10)
C60 0.0553(15) 0.0374(13) 0.0397(12) -0.0041(10) 0.0096(11) -0.0072(11)
O52A 0.068(3) 0.038(3) 0.049(2) 0.0022(17) 0.0096(18) 0.006(2)
C61A 0.071(4) 0.041(3) 0.063(4) -0.003(3) 0.006(3) 0.008(3)
C62A 0.062(3) 0.037(3) 0.063(6) -0.006(4) 0.005(4) 0.006(2)
C63A 0.056(4) 0.035(6) 0.066(5) -0.015(3) 0.013(4) 0.002(3)
O52B 0.056(4) 0.036(7) 0.060(4) -0.006(3) 0.015(3) 0.013(4)
C61B 0.058(4) 0.038(4) 0.057(6) -0.004(4) 0.016(4) 0.009(3)
C62B 0.057(5) 0.041(4) 0.046(7) 0.000(5) 0.003(5) 0.009(4)
C63B 0.053(6) 0.037(6) 0.048(5) -0.003(4) 0.006(4) 0.007(4)
C64 0.0433(13) 0.0448(14) 0.0456(13) -0.0001(10) 0.0128(10) -0.0091(10)
O51A 0.045(5) 0.048(3) 0.042(3) 0.003(2) 0.012(2) 0.002(3)
C65A 0.044(5) 0.049(3) 0.040(3) 0.000(3) 0.012(3) -0.001(4)
C66A 0.037(3) 0.048(3) 0.045(5) 0.001(4) 0.009(4) -0.001(2)
C67A 0.053(5) 0.048(4) 0.041(5) 0.004(4) 0.019(4) -0.004(4)
O51B 0.058(5) 0.057(4) 0.052(6) 0.004(4) 0.022(5) 0.009(3)
C65B 0.049(4) 0.051(5) 0.044(7) 0.004(5) 0.006(5) 0.000(3)
C66B 0.047(6) 0.051(4) 0.042(6) 0.002(4) 0.010(4) 0.003(5)
C67B 0.046(8) 0.056(6) 0.056(6) -0.006(4) 0.013(4) -0.002(6)
O71 0.0637(12) 0.0622(12) 0.0522(11) -0.0035(9) 0.0351(9) -0.0021(9)
O72 0.0646(12) 0.0673(13) 0.0286(8) 0.0036(8) 0.0150(8) -0.0077(9)
O73 0.0447(9) 0.0482(10) 0.0299(7) 0.0004(7) 0.0135(7) 0.0001(7)
O74 0.0486(9) 0.0476(10) 0.0356(8) 0.0066(7) 0.0156(7) 0.0024(7)
N71 0.0557(13) 0.0543(13) 0.0337(10) -0.0054(9) 0.0208(9) -0.0138(10)
N72 0.0452(11) 0.0420(11) 0.0271(9) 0.0001(7) 0.0149(8) -0.0031(8)
C71 0.0537(15) 0.0506(15) 0.0424(13) -0.0097(11) 0.0254(11) -0.0155(12)
C72 0.0529(14) 0.0520(15) 0.0328(12) -0.0036(10) 0.0162(10) -0.0150(11)
C73 0.0468(13) 0.0472(14) 0.0299(11) -0.0033(9) 0.0113(9) -0.0116(10)
C74 0.0502(14) 0.0492(15) 0.0290(11) -0.0001(9) 0.0108(10) -0.0067(11)
C75 0.0451(13) 0.0475(14) 0.0302(11) -0.0006(9) 0.0106(9) -0.0028(10)
C76 0.0415(12) 0.0423(13) 0.0263(10) -0.0027(8) 0.0102(9) -0.0087(9)
C77 0.0388(12) 0.0415(13) 0.0286(10) -0.0031(9) 0.0088(9) -0.0057(9)
C78 0.0407(12) 0.0408(13) 0.0323(11) -0.0010(9) 0.0113(9) -0.0063(9)
C79 0.0395(12) 0.0414(13) 0.0327(11) -0.0031(9) 0.0119(9) -0.0088(9)
C80 0.0425(12) 0.0444(14) 0.0395(12) 0.0012(10) 0.0155(10) -0.0036(10)
C81 0.0432(13) 0.0488(15) 0.0442(13) -0.0056(10) 0.0201(10) -0.0049(10)
C82 0.0447(13) 0.0447(14) 0.0360(11) -0.0062(9) 0.0172(10) -0.0098(10)
C83 0.0441(12) 0.0432(13) 0.0317(11) -0.0045(9) 0.0139(9) -0.0125(10)
C84 0.0393(11) 0.0412(13) 0.0284(10) -0.0042(8) 0.0112(9) -0.0091(9)
C85 0.0614(16) 0.0620(17) 0.0355(12) -0.0098(11) 0.0267(11) -0.0162(13)
C86 0.0503(14) 0.0459(14) 0.0328(11) -0.0040(9) 0.0183(10) -0.0055(10)
C87 0.0480(13) 0.0444(14) 0.0336(11) -0.0020(9) 0.0185(10) -0.0033(10)
C88 0.0514(15) 0.0668(18) 0.0349(12) 0.0021(11) 0.0140(11) -0.0153(13)
C89A 0.045(2) 0.047(3) 0.042(2) 0.003(2) 0.0190(19) -0.002(2)
C90A 0.056(2) 0.055(3) 0.040(2) 0.0014(17) 0.0182(18) 0.0075(19)
C91A 0.062(3) 0.050(3) 0.045(3) 0.000(2) 0.029(2) -0.001(2)
C92A 0.045(2) 0.059(3) 0.048(2) -0.0012(19) 0.0205(18) 0.0008(19)
C89B 0.042(4) 0.056(5) 0.043(4) 0.005(3) 0.021(3) -0.001(3)
C90B 0.074(5) 0.089(6) 0.047(4) 0.008(4) 0.028(4) 0.041(4)
C91B 0.053(5) 0.084(6) 0.047(5) 0.008(4) 0.027(4) 0.018(4)
C92B 0.067(6) 0.104(8) 0.062(5) -0.030(5) 0.029(4) -0.013(6)

loop_
_atom_type_symbol
_atom_type_description
_atom_type_scat_dispersion_real
_atom_type_scat_dispersion_imag
_atom_type_scat_source
C C 0.0181 0.0091 'International Tables Vol C Tables 4.2.6.8 and 6.1.1.4'
H H 0.0000 0.0000 'International Tables Vol C Tables 4.2.6.8 and 6.1.1.4'
N N 0.0311 0.0180 'International Tables Vol C Tables 4.2.6.8 and 6.1.1.4'
O O 0.0492 0.0322 'International Tables Vol C Tables 4.2.6.8 and 6.1.1.4'

loop_
_geom_angle_atom_site_label_1
_geom_angle_atom_site_label_2
_geom_angle_atom_site_label_3
_geom_angle
C1 N1 H1 125.6
C1 N1 C9 108.8(2)
C9 N1 H1 125.6
C1 N2 C2 112.55(19)
C2 N3 H3 125.6
C2 N3 C3 108.73(18)
C3 N3 H3 125.6
N1 C1 C7 108.4(2)
N2 C1 N1 124.8(2)
N2 C1 C7 126.8(2)
N2 C2 N3 124.7(2)
N2 C2 C5 126.8(2)
N3 C2 C5 108.5(2)
N3 C3 C10 122.5(2)
C4 C3 N3 108.9(2)
C4 C3 C10 128.4(2)
C3 C4 H4 126.0
C3 C4 C5 108.0(2)
C5 C4 H4 126.0
C4 C5 C2 105.9(2)
C6 C5 C2 118.4(2)
C6 C5 C4 135.7(2)
C5 C6 H6 121.5
C7 C6 C5 117.0(2)
C7 C6 H6 121.5
C1 C7 C8 105.7(2)
C6 C7 C1 118.5(2)
C6 C7 C8 135.8(2)
C7 C8 H8 126.2
C9 C8 C7 107.7(2)
C9 C8 H8 126.2
N1 C9 C14 119.1(2)
C8 C9 N1 109.4(2)
C8 C9 C14 131.5(2)
O2 C10 C3 118.1(2)
C13 C10 C3 132.4(2)
C13 C10 O2 109.5(2)
C10 O2 C11 106.7(2)
O2 C11 H11 125.1
C12 C11 O2 109.9(3)
C12 C11 H11 125.1
C11 C12 H12 126.7
C11 C12 C13 106.7(3)
C13 C12 H12 126.7
C10 C13 C12 107.2(2)
C10 C13 H13 126.4
C12 C13 H13 126.4
O1 C14 C9 119.9(3)
C17 C14 C9 129.3(3)
C17 C14 O1 110.7(3)
C14 O1 C15 105.8(2)
O1 C15 H15 125.6
C16 C15 O1 108.7(3)
C16 C15 H15 125.6
C15 C16 H16 126.7
C15 C16 C17 106.7(3)
C17 C16 H16 126.7
C14 C17 C16 108.0(2)
C14 C17 H17 126.0
C16 C17 H17 126.0
C21 N21 C22 125.18(19)
C21 N21 C35 118.82(19)
C22 N21 C35 116.00(19)
C27 N22 H22 116.1
C27 N22 C28 127.75(18)
C28 N22 H22 116.1
O21 C21 N21 121.3(2)
O21 C21 C32 121.7(2)
N21 C21 C32 117.0(2)
O22 C22 N21 120.8(2)
O22 C22 C23 122.2(2)
N21 C22 C23 117.0(2)
C24 C23 C22 119.9(2)
C24 C23 C33 120.6(2)
C33 C23 C22 119.5(2)
C23 C24 H24 119.9
C23 C24 C25 120.2(2)
C25 C24 H24 119.9
C24 C25 H25 119.9
C26 C25 C24 120.3(2)
C26 C25 H25 119.9
C25 C26 C27 120.6(2)
C25 C26 C34 120.7(2)
C34 C26 C27 118.7(2)
O23 C27 N22 121.0(2)
O23 C27 C26 122.5(2)
N22 C27 C26 116.5(2)
O24 C28 N22 120.67(19)
O24 C28 C29 123.5(2)
N22 C28 C29 115.78(19)
C30 C29 C28 120.3(2)
C30 C29 C34 120.68(19)
C34 C29 C28 118.97(19)
C29 C30 H30 119.9
C29 C30 C31 120.2(2)
C31 C30 H30 119.9
C30 C31 H31 119.9
C32 C31 C30 120.2(2)
C32 C31 H31 119.9
C31 C32 C21 119.8(2)
C31 C32 C33 120.56(19)
C33 C32 C21 119.6(2)
C23 C33 C32 121.29(19)
C23 C33 C34 119.6(2)
C32 C33 C34 119.1(2)
C26 C34 C33 118.6(2)
C29 C34 C26 122.12(19)
C29 C34 C33 119.2(2)
N21 C35 H35A 109.3
N21 C35 H35B 109.3
N21 C35 C36 111.5(2)
H35A C35 H35B 108.0
C36 C35 H35A 109.3
C36 C35 H35B 109.3
C35 C36 H36A 108.7
C35 C36 H36B 108.7
C35 C36 H36C 109.9
C35 C36 H36D 109.9
C35 C36 C37A 114.0(3)
C35 C36 C37B 108.9(7)
H36A C36 H36B 107.6
H36C C36 H36D 108.3
C37A C36 H36A 108.7
C37A C36 H36B 108.7
C37B C36 H36C 109.9
C37B C36 H36D 109.9
C36 C37A H37A 109.0
C36 C37A H37B 109.0
H37A C37A H37B 107.8
C38A C37A C36 112.9(3)
C38A C37A H37A 109.0
C38A C37A H37B 109.0
C37A C38A H38A 109.3
C37A C38A H38B 109.3
C37A C38A C39A 111.7(3)
H38A C38A H38B 107.9
C39A C38A H38A 109.3
C39A C38A H38B 109.3
C38A C39A H39A 108.5
C38A C39A H39B 108.5
C38A C39A C40A 114.9(3)
H39A C39A H39B 107.5
C40A C39A H39A 108.5
C40A C39A H39B 108.5
C39A C40A H40A 108.6
C39A C40A H40B 108.6
H40A C40A H40B 107.6
C41A C40A C39A 114.6(4)
C41A C40A H40A 108.6
C41A C40A H40B 108.6
C40A C41A H41A 109.0
C40A C41A H41B 109.0
H41A C41A H41B 107.8
C42A C41A C40A 113.0(4)
C42A C41A H41A 109.0
C42A C41A H41B 109.0
C41A C42A H42A 109.5
C41A C42A H42B 109.5
C41A C42A H42C 109.5
H42A C42A H42B 109.5
H42A C42A H42C 109.5
H42B C42A H42C 109.5
C36 C37B H37C 109.6
C36 C37B H37D 109.6
H37C C37B H37D 108.1
C38B C37B C36 110.4(10)
C38B C37B H37C 109.6
C38B C37B H37D 109.6
C37B C38B H38C 109.4
C37B C38B H38D 109.4
C37B C38B C39B 111.3(12)
H38C C38B H38D 108.0
C39B C38B H38C 109.4
C39B C38B H38D 109.4
C38B C39B H39C 112.4
C38B C39B H39D 112.4
H39C C39B H39D 110.0
C40B C39B C38B 96.6(12)
C40B C39B H39C 112.4
C40B C39B H39D 112.4
C39B C40B H40C 108.2
C39B C40B H40D 108.2
H40C C40B H40D 107.3
C41B C40B C39B 116.4(12)
C41B C40B H40C 108.2
C41B C40B H40D 108.2
C40B C41B H41C 108.0
C40B C41B H41D 108.0
H41C C41B H41D 107.2
C42B C41B C40B 117.4(12)
C42B C41B H41C 108.0
C42B C41B H41D 108.0
C41B C42B H42D 109.5
C41B C42B H42E 109.5
C41B C42B H42F 109.5
H42D C42B H42E 109.5
H42D C42B H42F 109.5
H42E C42B H42F 109.5
C51 N51 H51 125.7
C51 N51 C59 108.63(19)
C59 N51 H51 125.7
C52 N52 C51 112.72(19)
C52 N53 H53 125.5
C52 N53 C53 108.94(19)
C53 N53 H53 125.5
N51 C51 C57 108.4(2)
N52 C51 N51 124.7(2)
N52 C51 C57 126.9(2)
N52 C52 N53 125.0(2)
N52 C52 C55 126.8(2)
N53 C52 C55 108.2(2)
N53 C53 C60 120.5(2)
C54 C53 N53 109.1(2)
C54 C53 C60 130.4(2)
C53 C54 H54 125.9
C53 C54 C55 108.1(2)
C55 C54 H54 125.9
C54 C55 C52 105.7(2)
C56 C55 C52 118.1(2)
C56 C55 C54 136.2(2)
C55 C56 H56 121.3
C55 C56 C57 117.3(2)
C57 C56 H56 121.3
C56 C57 C51 118.1(2)
C56 C57 C58 136.1(2)
C58 C57 C51 105.8(2)
C57 C58 H58 126.0
C59 C58 C57 108.1(2)
C59 C58 H58 126.0
N51 C59 C64 120.6(2)
C58 C59 N51 109.1(2)
C58 C59 C64 130.2(2)
O52A C60 C53 112.5(3)
C63A C60 C53 132.4(5)
C63A C60 O52A 115.1(5)
O52B C60 C53 119.0(5)
C63B C60 C53 136.6(6)
C63B C60 O52B 104.4(6)
C60 O52A C61A 102.9(4)
O52A C61A H61A 124.2
C62A C61A O52A 111.5(6)
C62A C61A H61A 124.2
C61A C62A H62A 125.6
C61A C62A C63A 108.8(7)
C63A C62A H62A 125.6
C60 C63A C62A 101.8(8)
C60 C63A H63A 129.1
C62A C63A H63A 129.1
C61B O52B C60 109.9(8)
O52B C61B H61B 125.1
C62B C61B O52B 109.7(9)
C62B C61B H61B 125.1
C61B C62B H62B 127.1
C61B C62B C63B 105.9(9)
C63B C62B H62B 127.1
C60 C63B C62B 110.1(8)
C60 C63B H63B 124.9
C62B C63B H63B 124.9
O51A C64 C59 121.2(4)
O51A C64 C67A 106.7(7)
C67A C64 C59 132.1(6)
O51B C64 C59 118.4(6)
O51B C64 C67B 113.0(10)
C67B C64 C59 128.6(8)
C64 O51A C65A 109.0(7)
O51A C65A H65A 125.0
C66A C65A O51A 109.9(10)
C66A C65A H65A 125.0
C65A C66A H66A 127.3
C65A C66A C67A 105.4(10)
C67A C66A H66A 127.3
C64 C67A C66A 108.9(9)
C64 C67A H67A 125.5
C66A C67A H67A 125.5
C64 O51B C65B 104.9(10)
O51B C65B H65B 124.4
C66B C65B O51B 111.3(13)
C66B C65B H65B 124.4
C65B C66B H66B 126.4
C65B C66B C67B 107.1(13)
C67B C66B H66B 126.4
C64 C67B C66B 103.6(12)
C64 C67B H67B 128.2
C66B C67B H67B 128.2
C71 N71 C72 125.8(2)
C71 N71 C85 117.3(2)
C72 N71 C85 116.9(2)
C77 N72 H72 116.0
C77 N72 C78 127.93(19)
C78 N72 H72 116.0
O71 C71 N71 121.0(2)
O71 C71 C82 122.1(3)
N71 C71 C82 116.9(2)
O72 C72 N71 121.5(2)
O72 C72 C73 122.3(3)
N71 C72 C73 116.2(2)
C74 C73 C72 118.9(2)
C74 C73 C83 121.2(2)
C83 C73 C72 119.9(2)
C73 C74 H74 120.1
C73 C74 C75 119.8(2)
C75 C74 H74 120.1
C74 C75 H75 119.7
C76 C75 C74 120.6(2)
C76 C75 H75 119.7
C75 C76 C77 120.6(2)
C75 C76 C84 120.6(2)
C84 C76 C77 118.8(2)
O73 C77 N72 121.0(2)
O73 C77 C76 122.8(2)
N72 C77 C76 116.2(2)
O74 C78 N72 120.4(2)
O74 C78 C79 123.5(2)
N72 C78 C79 116.2(2)
C80 C79 C78 121.2(2)
C80 C79 C84 120.1(2)
C84 C79 C78 118.7(2)
C79 C80 H80 119.8
C79 C80 C81 120.5(2)
C81 C80 H80 119.8
C80 C81 H81 119.8
C82 C81 C80 120.5(2)
C82 C81 H81 119.8
C81 C82 C71 120.5(2)
C81 C82 C83 120.5(2)
C83 C82 C71 119.0(2)
C73 C83 C84 119.2(2)
C82 C83 C73 121.6(2)
C82 C83 C84 119.2(2)
C76 C84 C83 118.5(2)
C79 C84 C76 122.2(2)
C79 C84 C83 119.3(2)
N71 C85 H85A 109.0
N71 C85 H85B 109.0
N71 C85 C86 112.8(2)
H85A C85 H85B 107.8
C86 C85 H85A 109.0
C86 C85 H85B 109.0
C85 C86 H86A 109.5
C85 C86 H86B 109.5
C85 C86 C87 110.6(2)
H86A C86 H86B 108.1
C87 C86 H86A 109.5
C87 C86 H86B 109.5
C86 C87 H87A 109.1
C86 C87 H87B 109.1
H87A C87 H87B 107.8
C88 C87 C86 112.6(2)
C88 C87 H87A 109.1
C88 C87 H87B 109.1
C87 C88 H88A 109.6
C87 C88 H88B 109.6
C87 C88 H88C 108.1
C87 C88 H88D 108.1
C87 C88 C89A 110.3(2)
H88A C88 H88B 108.1
H88C C88 H88D 107.3
C89A C88 H88A 109.6
C89A C88 H88B 109.6
C89B C88 C87 116.9(4)
C89B C88 H88C 108.1
C89B C88 H88D 108.1
C88 C89A H89A 109.2
C88 C89A H89B 109.2
H89A C89A H89B 107.9
C90A C89A C88 111.9(4)
C90A C89A H89A 109.2
C90A C89A H89B 109.2
C89A C90A H90A 108.7
C89A C90A H90B 108.7
C89A C90A C91A 114.3(4)
H90A C90A H90B 107.6
C91A C90A H90A 108.7
C91A C90A H90B 108.7
C90A C91A H91A 108.7
C90A C91A H91B 108.7
H91A C91A H91B 107.6
C92A C91A C90A 114.1(4)
C92A C91A H91A 108.7
C92A C91A H91B 108.7
C91A C92A H92A 109.5
C91A C92A H92B 109.5
C91A C92A H92C 109.5
H92A C92A H92B 109.5
H92A C92A H92C 109.5
H92B C92A H92C 109.5
C88 C89B H89C 110.6
C88 C89B H89D 110.6
C88 C89B C90B 105.8(7)
H89C C89B H89D 108.7
C90B C89B H89C 110.6
C90B C89B H89D 110.6
C89B C90B H90C 108.5
C89B C90B H90D 108.5
C89B C90B C91B 114.9(7)
H90C C90B H90D 107.5
C91B C90B H90C 108.5
C91B C90B H90D 108.5
C90B C91B H91C 109.0
C90B C91B H91D 109.0
H91C C91B H91D 107.8
C92B C91B C90B 113.0(8)
C92B C91B H91C 109.0
C92B C91B H91D 109.0
C91B C92B H92D 109.5
C91B C92B H92E 109.5
C91B C92B H92F 109.5
H92D C92B H92E 109.5
H92D C92B H92F 109.5
H92E C92B H92F 109.5

loop_
_geom_bond_atom_site_label_1
_geom_bond_atom_site_label_2
_geom_bond_distance
N1 H1 0.8800
N1 C1 1.357(3)
N1 C9 1.389(3)
N2 C1 1.335(3)
N2 C2 1.336(3)
N3 H3 0.8800
N3 C2 1.365(3)
N3 C3 1.393(3)
C1 C7 1.429(3)
C2 C5 1.429(3)
C3 C4 1.376(3)
C3 C10 1.428(4)
C4 H4 0.9500
C4 C5 1.424(4)
C5 C6 1.395(4)
C6 H6 0.9500
C6 C7 1.391(4)
C7 C8 1.431(4)
C8 H8 0.9500
C8 C9 1.362(4)
C9 C14 1.439(4)
C10 O2 1.358(3)
C10 C13 1.339(4)
O2 C11 1.373(3)
C11 H11 0.9500
C11 C12 1.328(4)
C12 H12 0.9500
C12 C13 1.413(4)
C13 H13 0.9500
C14 O1 1.354(3)
C14 C17 1.314(4)
O1 C15 1.388(4)
C15 H15 0.9500
C15 C16 1.351(4)
C16 H16 0.9500
C16 C17 1.393(4)
C17 H17 0.9500
O21 C21 1.213(3)
O22 C22 1.216(3)
O23 C27 1.227(3)
O24 C28 1.219(3)
N21 C21 1.394(3)
N21 C22 1.399(3)
N21 C35 1.490(3)
N22 H22 0.8800
N22 C27 1.370(3)
N22 C28 1.380(3)
C21 C32 1.488(3)
C22 C23 1.488(3)
C23 C24 1.373(3)
C23 C33 1.410(3)
C24 H24 0.9500
C24 C25 1.407(3)
C25 H25 0.9500
C25 C26 1.377(3)
C26 C27 1.479(3)
C26 C34 1.416(3)
C28 C29 1.490(3)
C29 C30 1.378(3)
C29 C34 1.409(3)
C30 H30 0.9500
C30 C31 1.409(3)
C31 H31 0.9500
C31 C32 1.378(3)
C32 C33 1.414(3)
C33 C34 1.417(3)
C35 H35A 0.9900
C35 H35B 0.9900
C35 C36 1.513(4)
C36 H36A 0.9900
C36 H36B 0.9900
C36 H36C 0.9900
C36 H36D 0.9900
C36 C37A 1.564(4)
C36 C37B 1.562(11)
C37A H37A 0.9900
C37A H37B 0.9900
C37A C38A 1.521(5)
C38A H38A 0.9900
C38A H38B 0.9900
C38A C39A 1.557(5)
C39A H39A 0.9900
C39A H39B 0.9900
C39A C40A 1.592(6)
C40A H40A 0.9900
C40A H40B 0.9900
C40A C41A 1.538(6)
C41A H41A 0.9900
C41A H41B 0.9900
C41A C42A 1.470(6)
C42A H42A 0.9800
C42A H42B 0.9800
C42A H42C 0.9800
C37B H37C 0.9900
C37B H37D 0.9900
C37B C38B 1.506(15)
C38B H38C 0.9900
C38B H38D 0.9900
C38B C39B 1.592(14)
C39B H39C 0.9900
C39B H39D 0.9900
C39B C40B 1.554(15)
C40B H40C 0.9900
C40B H40D 0.9900
C40B C41B 1.502(15)
C41B H41C 0.9900
C41B H41D 0.9900
C41B C42B 1.496(12)
C42B H42D 0.9800
C42B H42E 0.9800
C42B H42F 0.9800
N51 H51 0.8800
N51 C51 1.366(3)
N51 C59 1.393(3)
N52 C51 1.332(3)
N52 C52 1.331(3)
N53 H53 0.8800
N53 C52 1.360(3)
N53 C53 1.398(3)
C51 C57 1.432(3)
C52 C55 1.440(3)
C53 C54 1.367(4)
C53 C60 1.439(4)
C54 H54 0.9500
C54 C55 1.428(4)
C55 C56 1.387(4)
C56 H56 0.9500
C56 C57 1.397(3)
C57 C58 1.425(4)
C58 H58 0.9500
C58 C59 1.371(3)
C59 C64 1.435(4)
C60 O52A 1.367(6)
C60 C63A 1.357(13)
C60 O52B 1.401(12)
C60 C63B 1.398(12)
O52A C61A 1.371(7)
C61A H61A 0.9500
C61A C62A 1.333(9)
C62A H62A 0.9500
C62A C63A 1.434(11)
C63A H63A 0.9500
O52B C61B 1.392(12)
C61B H61B 0.9500
C61B C62B 1.348(10)
C62B H62B 0.9500
C62B C63B 1.437(12)
C63B H63B 0.9500
C64 O51A 1.361(8)
C64 C67A 1.375(13)
C64 O51B 1.327(11)
C64 C67B 1.371(16)
O51A C65A 1.375(10)
C65A H65A 0.9500
C65A C66A 1.347(9)
C66A H66A 0.9500
C66A C67A 1.423(11)
C67A H67A 0.9500
O51B C65B 1.366(11)
C65B H65B 0.9500
C65B C66B 1.333(11)
C66B H66B 0.9500
C66B C67B 1.420(14)
C67B H67B 0.9500
O71 C71 1.212(3)
O72 C72 1.215(3)
O73 C77 1.225(3)
O74 C78 1.223(3)
N71 C71 1.392(4)
N71 C72 1.395(4)
N71 C85 1.478(3)
N72 H72 0.8800
N72 C77 1.373(3)
N72 C78 1.374(3)
C71 C82 1.498(3)
C72 C73 1.494(3)
C73 C74 1.363(4)
C73 C83 1.413(3)
C74 H74 0.9500
C74 C75 1.410(3)
C75 H75 0.9500
C75 C76 1.375(3)
C76 C77 1.485(3)
C76 C84 1.416(3)
C78 C79 1.488(3)
C79 C80 1.372(3)
C79 C84 1.415(3)
C80 H80 0.9500
C80 C81 1.410(3)
C81 H81 0.9500
C81 C82 1.370(4)
C82 C83 1.409(3)
C83 C84 1.422(3)
C85 H85A 0.9900
C85 H85B 0.9900
C85 C86 1.519(3)
C86 H86A 0.9900
C86 H86B 0.9900
C86 C87 1.521(3)
C87 H87A 0.9900
C87 H87B 0.9900
C87 C88 1.517(3)
C88 H88A 0.9900
C88 H88B 0.9900
C88 H88C 0.9900
C88 H88D 0.9900
C88 C89A 1.612(5)
C88 C89B 1.490(7)
C89A H89A 0.9900
C89A H89B 0.9900
C89A C90A 1.516(6)
C90A H90A 0.9900
C90A H90B 0.9900
C90A C91A 1.533(6)
C91A H91A 0.9900
C91A H91B 0.9900
C91A C92A 1.518(7)
C92A H92A 0.9800
C92A H92B 0.9800
C92A H92C 0.9800
C89B H89C 0.9900
C89B H89D 0.9900
C89B C90B 1.508(12)
C90B H90C 0.9900
C90B H90D 0.9900
C90B C91B 1.523(13)
C91B H91C 0.9900
C91B H91D 0.9900
C91B C92B 1.428(14)
C92B H92D 0.9800
C92B H92E 0.9800
C92B H92F 0.9800

loop_
_geom_hbond_atom_site_label_D
_geom_hbond_atom_site_label_H
_geom_hbond_atom_site_label_A
_geom_hbond_distance_DH
_geom_hbond_distance_HA
_geom_hbond_distance_DA
_geom_hbond_angle_DHA
N1 H1 O23 0.88 2.05 2.890(2) 160.6
N22 H22 N2 0.88 1.94 2.815(2) 176.7
N51 H51 O73 0.88 2.15 2.965(2) 154.5
N72 H72 N52 0.88 1.96 2.839(2) 176.5

loop_
_geom_torsion_atom_site_label_1
_geom_torsion_atom_site_label_2
_geom_torsion_atom_site_label_3
_geom_torsion_atom_site_label_4
_geom_torsion
N1 C1 C7 C6 179.5(2)
N1 C1 C7 C8 0.5(3)
N1 C9 C14 O1 176.7(2)
N1 C9 C14 C17 -1.7(4)
N2 C1 C7 C6 0.7(4)
N2 C1 C7 C8 -178.3(2)
N2 C2 C5 C4 -179.5(2)
N2 C2 C5 C6 0.3(4)
N3 C2 C5 C4 0.7(3)
N3 C2 C5 C6 -179.5(2)
N3 C3 C4 C5 1.0(3)
N3 C3 C10 O2 11.2(4)
N3 C3 C10 C13 -166.8(3)
C1 N1 C9 C8 0.0(3)
C1 N1 C9 C14 179.0(2)
C1 N2 C2 N3 179.6(2)
C1 N2 C2 C5 -0.2(3)
C1 C7 C8 C9 -0.5(3)
C2 N2 C1 N1 -179.0(2)
C2 N2 C1 C7 -0.3(3)
C2 N3 C3 C4 -0.6(3)
C2 N3 C3 C10 175.8(2)
C2 C5 C6 C7 0.0(3)
C3 N3 C2 N2 -179.9(2)
C3 N3 C2 C5 -0.1(3)
C3 C4 C5 C2 -1.0(3)
C3 C4 C5 C6 179.1(3)
C3 C10 O2 C11 -179.3(2)
C3 C10 C13 C12 178.6(3)
C4 C3 C10 O2 -173.2(2)
C4 C3 C10 C13 8.8(5)
C4 C5 C6 C7 179.8(3)
C5 C6 C7 C1 -0.4(3)
C5 C6 C7 C8 178.2(3)
C6 C7 C8 C9 -179.2(3)
C7 C8 C9 N1 0.3(3)
C7 C8 C9 C14 -178.5(3)
C8 C9 C14 O1 -4.6(4)
C8 C9 C14 C17 177.0(3)
C9 N1 C1 N2 178.5(2)
C9 N1 C1 C7 -0.4(3)
C9 C14 O1 C15 -179.4(2)
C9 C14 C17 C16 179.7(3)
C10 C3 C4 C5 -175.1(2)
C10 O2 C11 C12 1.0(3)
O2 C10 C13 C12 0.5(4)
O2 C11 C12 C13 -0.7(4)
C11 C12 C13 C10 0.2(4)
C13 C10 O2 C11 -0.9(3)
C14 O1 C15 C16 -0.1(4)
O1 C14 C17 C16 1.2(3)
O1 C15 C16 C17 0.9(4)
C15 C16 C17 C14 -1.3(4)
C17 C14 O1 C15 -0.7(3)
O21 C21 C32 C31 4.9(4)
O21 C21 C32 C33 -174.7(2)
O22 C22 C23 C24 4.0(4)
O22 C22 C23 C33 -173.9(2)
O24 C28 C29 C30 1.4(3)
O24 C28 C29 C34 -178.4(2)
N21 C21 C32 C31 -175.1(2)
N21 C21 C32 C33 5.4(3)
N21 C22 C23 C24 -176.0(2)
N21 C22 C23 C33 6.1(3)
N21 C35 C36 C37A -176.3(3)
N21 C35 C36 C37B 151.9(6)
N22 C28 C29 C30 -178.4(2)
N22 C28 C29 C34 1.8(3)
C21 N21 C22 O22 176.8(2)
C21 N21 C22 C23 -3.1(4)
C21 N21 C35 C36 105.1(3)
C21 C32 C33 C23 -2.5(3)
C21 C32 C33 C34 177.9(2)
C22 N21 C21 O21 177.6(2)
C22 N21 C21 C32 -2.5(4)
C22 N21 C35 C36 -74.8(3)
C22 C23 C24 C25 -178.6(2)
C22 C23 C33 C32 -3.3(3)
C22 C23 C33 C34 176.3(2)
C23 C24 C25 C26 1.8(3)
C23 C33 C34 C26 2.9(3)
C23 C33 C34 C29 -177.3(2)
C24 C23 C33 C32 178.8(2)
C24 C23 C33 C34 -1.6(3)
C24 C25 C26 C27 179.3(2)
C24 C25 C26 C34 -0.5(3)
C25 C26 C27 O23 4.7(4)
C25 C26 C27 N22 -176.0(2)
C25 C26 C34 C29 178.3(2)
C25 C26 C34 C33 -1.9(3)
C27 N22 C28 O24 -179.0(2)
C27 N22 C28 C29 0.9(3)
C27 C26 C34 C29 -1.4(3)
C27 C26 C34 C33 178.4(2)
C28 N22 C27 O23 175.7(2)
C28 N22 C27 C26 -3.7(3)
C28 C29 C30 C31 179.2(2)
C28 C29 C34 C26 -1.4(3)
C28 C29 C34 C33 178.80(19)
C29 C30 C31 C32 1.7(3)
C30 C29 C34 C26 178.8(2)
C30 C29 C34 C33 -1.0(3)
C30 C31 C32 C21 -179.9(2)
C30 C31 C32 C33 -0.4(3)
C31 C32 C33 C23 178.0(2)
C31 C32 C33 C34 -1.6(3)
C32 C33 C34 C26 -177.5(2)
C32 C33 C34 C29 2.3(3)
C33 C23 C24 C25 -0.8(3)
C34 C26 C27 O23 -175.6(2)
C34 C26 C27 N22 3.8(3)
C34 C29 C30 C31 -1.0(3)
C35 N21 C21 O21 -2.4(4)
C35 N21 C21 C32 177.5(2)
C35 N21 C22 O22 -3.2(4)
C35 N21 C22 C23 176.9(2)
C35 C36 C37A C38A -54.8(4)
C35 C36 C37B C38B 60.0(13)
C36 C37A C38A C39A -165.9(3)
C36 C37B C38B C39B -171.5(11)
C37A C36 C37B C38B -45.6(11)
C37A C38A C39A C40A -64.6(5)
C38A C39A C40A C41A 178.7(4)
C39A C40A C41A C42A -79.5(6)
C37B C36 C37A C38A 31.5(12)
C37B C38B C39B C40B -79.3(16)
C38B C39B C40B C41B -151.4(14)
C39B C40B C41B C42B 93.3(18)
N51 C51 C57 C56 178.9(2)
N51 C51 C57 C58 -0.7(3)
N51 C59 C64 O51A -11.0(8)
N51 C59 C64 C67A 172.5(11)
N51 C59 C64 O51B 178.8(10)
N51 C59 C64 C67B 1.8(17)
N52 C51 C57 C56 -1.3(4)
N52 C51 C57 C58 179.0(2)
N52 C52 C55 C54 179.9(2)
N52 C52 C55 C56 -0.7(4)
N53 C52 C55 C54 -0.1(3)
N53 C52 C55 C56 179.3(2)
N53 C53 C54 C55 -0.2(3)
N53 C53 C60 O52A -178.4(3)
N53 C53 C60 C63A 0.5(13)
N53 C53 C60 O52B 7.6(11)
N53 C53 C60 C63B -174.6(8)
C51 N51 C59 C58 -0.3(3)
C51 N51 C59 C64 -178.1(2)
C51 N52 C52 N53 179.0(2)
C51 N52 C52 C55 -0.9(3)
C51 C57 C58 C59 0.5(3)
C52 N52 C51 N51 -178.3(2)
C52 N52 C51 C57 2.0(3)
C52 N53 C53 C54 0.1(3)
C52 N53 C53 C60 -179.1(2)
C52 C55 C56 C57 1.4(3)
C53 N53 C52 N52 -180.0(2)
C53 N53 C52 C55 0.0(3)
C53 C54 C55 C52 0.2(3)
C53 C54 C55 C56 -179.1(3)
C53 C60 O52A C61A 179.4(4)
C53 C60 C63A C62A -179.6(5)
C53 C60 O52B C61B 178.2(9)
C53 C60 C63B C62B -176.4(6)
C54 C53 C60 O52A 2.6(5)
C54 C53 C60 C63A -178.6(12)
C54 C53 C60 O52B -171.4(11)
C54 C53 C60 C63B 6.4(9)
C54 C55 C56 C57 -179.4(3)
C55 C56 C57 C51 -0.5(3)
C55 C56 C57 C58 179.0(3)
C56 C57 C58 C59 -179.0(3)
C57 C58 C59 N51 -0.1(3)
C57 C58 C59 C64 177.3(2)
C58 C59 C64 O51A 171.8(8)
C58 C59 C64 C67A -4.7(12)
C58 C59 C64 O51B 1.6(10)
C58 C59 C64 C67B -175.4(16)
C59 N51 C51 N52 -179.1(2)
C59 N51 C51 C57 0.7(3)
C59 C64 O51A C65A 179.9(7)
C59 C64 C67A C66A 179.9(6)
C59 C64 O51B C65B -180.0(9)
C59 C64 C67B C66B 179.8(9)
C60 C53 C54 C55 178.9(2)
C60 O52A C61A C62A 0.2(8)
C60 O52B C61B C62B -1.3(19)
O52A C60 C63A C62A -0.7(15)
O52A C60 O52B C61B 5(2)
O52A C60 C63B C62B -168(2)
O52A C61A C62A C63A -0.7(12)
C61A C62A C63A C60 0.8(15)
C63A C60 O52A C61A 0.3(11)
C63A C60 O52B C61B -23(6)
C63A C60 C63B C62B 7.3(12)
O52B C60 O52A C61A -7.3(13)
O52B C60 C63A C62A 155(8)
O52B C60 C63B C62B 1.7(14)
O52B C61B C62B C63B 2.2(16)
C61B C62B C63B C60 -2.4(14)
C63B C60 O52A C61A 5.9(15)
C63B C60 C63A C62A -3.0(12)
C63B C60 O52B C61B -0.3(17)
C64 O51A C65A C66A 1.6(14)
C64 O51B C65B C66B 1.4(19)
O51A C64 C67A C66A 3.0(15)
O51A C64 O51B C65B 9.7(17)
O51A C64 C67B C66B -121(8)
O51A C65A C66A C67A 0.3(15)
C65A C66A C67A C64 -2.0(16)
C67A C64 O51A C65A -2.9(14)
C67A C64 O51B C65B -19(5)
C67A C64 C67B C66B 6.8(19)
O51B C64 O51A C65A -10.1(15)
O51B C64 C67A C66A 157(7)
O51B C64 C67B C66B 3(2)
O51B C65B C66B C67B 0(2)
C65B C66B C67B C64 -2(2)
C67B C64 O51A C65A 51(6)
C67B C64 C67A C66A -7.5(18)
C67B C64 O51B C65B -3(2)
O71 C71 C82 C81 -4.4(4)
O71 C71 C82 C83 176.9(2)
O72 C72 C73 C74 0.7(4)
O72 C72 C73 C83 178.9(2)
O74 C78 C79 C80 -1.8(4)
O74 C78 C79 C84 177.3(2)
N71 C71 C82 C81 174.3(2)
N71 C71 C82 C83 -4.3(3)
N71 C72 C73 C74 -178.2(2)
N71 C72 C73 C83 0.0(3)
N71 C85 C86 C87 176.3(2)
N72 C78 C79 C80 178.4(2)
N72 C78 C79 C84 -2.4(3)
C71 N71 C72 O72 174.6(2)
C71 N71 C72 C73 -6.5(3)
C71 N71 C85 C86 -88.4(3)
C71 C82 C83 C73 -1.6(3)
C71 C82 C83 C84 178.5(2)
C72 N71 C71 O71 -172.6(2)
C72 N71 C71 C82 8.7(4)
C72 N71 C85 C86 90.4(3)
C72 C73 C74 C75 176.4(2)
C72 C73 C83 C82 3.8(3)
C72 C73 C83 C84 -176.3(2)
C73 C74 C75 C76 0.0(4)
C73 C83 C84 C76 -0.1(3)
C73 C83 C84 C79 178.9(2)
C74 C73 C83 C82 -178.1(2)
C74 C73 C83 C84 1.8(3)
C74 C75 C76 C77 -178.4(2)
C74 C75 C76 C84 1.8(3)
C75 C76 C77 O73 1.8(3)
C75 C76 C77 N72 -179.1(2)
C75 C76 C84 C79 179.4(2)
C75 C76 C84 C83 -1.7(3)
C77 N72 C78 O74 -176.6(2)
C77 N72 C78 C79 3.1(3)
C77 C76 C84 C79 -0.5(3)
C77 C76 C84 C83 178.5(2)
C78 N72 C77 O73 176.9(2)
C78 N72 C77 C76 -2.2(3)
C78 C79 C80 C81 178.5(2)
C78 C79 C84 C76 1.3(3)
C78 C79 C84 C83 -177.6(2)
C79 C80 C81 C82 -0.7(4)
C80 C79 C84 C76 -179.5(2)
C80 C79 C84 C83 1.5(3)
C80 C81 C82 C71 -177.5(2)
C80 C81 C82 C83 1.1(4)
C81 C82 C83 C73 179.8(2)
C81 C82 C83 C84 -0.1(3)
C82 C83 C84 C76 179.9(2)
C82 C83 C84 C79 -1.2(3)
C83 C73 C74 C75 -1.8(4)
C84 C76 C77 O73 -178.4(2)
C84 C76 C77 N72 0.8(3)
C84 C79 C80 C81 -0.6(4)
C85 N71 C71 O71 6.1(4)
C85 N71 C71 C82 -172.7(2)
C85 N71 C72 O72 -4.1(4)
C85 N71 C72 C73 174.8(2)
C85 C86 C87 C88 -178.1(2)
C86 C87 C88 C89A 161.3(3)
C86 C87 C88 C89B -162.4(5)
C87 C88 C89A C90A 69.0(4)
C87 C88 C89B C90B -80.8(7)
C88 C89A C90A C91A 176.3(4)
C88 C89B C90B C91B 167.6(7)
C89A C88 C89B C90B 5.7(6)
C89A C90A C91A C92A 64.2(6)
C89B C88 C89A C90A -39.4(6)
C89B C90B C91B C92B -74.6(13)
